data_2235008
loop_
_publ_author_name
'Zhang, Ya-Jie'
'Sun, Yan'
'Gao, Shu-Mei'
'Jiang, Xiao-Qing'
'Deng, Yu-Heng'

_publ_section_title
;
 3,3,3',3'-Tetramethyl-6,6'-bis[(pyridin-4-yl)methoxy]-1,1'-spirobiindane
 monohydrate
;
_journal_coeditor_code GO2055
_journal_issue 6
_journal_name_full 'Acta Crystallographica Section E'
_journal_page_first o1763
_journal_page_last o1764
_journal_paper_doi 10.1107/S1600536812021289
_journal_volume 68
_journal_year 2012
_chemical_formula_iupac 'C33 H34 N2 O2, H2 O'
_chemical_formula_moiety 'C33 H34 N2 O2, H2 O'
_chemical_formula_sum 'C33 H36 N2 O3'
_chemical_formula_weight 508.64
_chemical_name_systematic
;
3,3,3',3'-Tetramethyl-6,6'-bis[(pyridin-4-yl)methoxy]-1,1'-spirobiindane
monohydrate
;
_space_group_IT_number 2
_space_group_name_Hall '-P 1'
_symmetry_cell_setting triclinic
_symmetry_space_group_name_Hall '-P 1'
_symmetry_space_group_name_H-M 'P -1'
_atom_sites_solution_hydrogens geom
_atom_sites_solution_primary direct
_atom_sites_solution_secondary difmap
_cell_angle_alpha 81.92(3)
_cell_angle_beta 87.17(3)
_cell_angle_gamma 77.22(3)
_cell_formula_units_Z 2
_cell_length_a 6.0101(12)
_cell_length_b 10.724(2)
_cell_length_c 22.156(4)
_cell_measurement_reflns_used 3702
_cell_measurement_temperature 173(2)
_cell_measurement_theta_max 25.3435
_cell_measurement_theta_min 1.8571
_cell_volume 1378.6(5)
_computing_cell_refinement '<i>APEX2</i> and <i>SAINT</i> (Bruker, 2007)'
_computing_data_collection '<i>APEX2</i> (Bruker, 2007)'
_computing_data_reduction '<i>APEX2</i> and <i>SAINT</i> (Bruker, 2007)'
_computing_molecular_graphics 'DIAMOND (Brandenburg, 2001)'
_computing_publication_material '<i>SHELXTL</i> (Sheldrick, 2008)'
_computing_structure_refinement '<i>SHELXL97</i> (Sheldrick, 2008)'
_computing_structure_solution '<i>SHELXS97</i> (Sheldrick, 2008)'
_diffrn_ambient_temperature 173(2)
_diffrn_measured_fraction_theta_full 0.993
_diffrn_measured_fraction_theta_max 0.989
_diffrn_measurement_device_type 'Bruker APEXII CCD'
_diffrn_measurement_method '\f and \w scans'
_diffrn_radiation_monochromator graphite
_diffrn_radiation_source 'fine-focus sealed tube'
_diffrn_radiation_type MoK\a
_diffrn_radiation_wavelength 0.71073
_diffrn_reflns_av_R_equivalents 0.0337
_diffrn_reflns_av_sigmaI/netI 0.0445
_diffrn_reflns_limit_h_max 7
_diffrn_reflns_limit_h_min -7
_diffrn_reflns_limit_k_max 12
_diffrn_reflns_limit_k_min -12
_diffrn_reflns_limit_l_max 26
_diffrn_reflns_limit_l_min -24
_diffrn_reflns_number 10554
_diffrn_reflns_theta_full 25.00
_diffrn_reflns_theta_max 25.34
_diffrn_reflns_theta_min 2.88
_exptl_absorpt_coefficient_mu 0.078
_exptl_absorpt_correction_T_max 0.9838
_exptl_absorpt_correction_T_min 0.9627
_exptl_absorpt_correction_type multi-scan
_exptl_absorpt_process_details '(<i>SADABS</i>; Bruker, 2007)'
_exptl_crystal_colour colourless
_exptl_crystal_density_diffrn 1.225
_exptl_crystal_density_method 'not measured'
_exptl_crystal_description block
_exptl_crystal_F_000 544
_exptl_crystal_size_max 0.49
_exptl_crystal_size_mid 0.25
_exptl_crystal_size_min 0.21
_refine_diff_density_max 0.237
_refine_diff_density_min -0.173
_refine_ls_extinction_method none
_refine_ls_goodness_of_fit_ref 1.156
_refine_ls_hydrogen_treatment constr
_refine_ls_matrix_type full
_refine_ls_number_parameters 347
_refine_ls_number_reflns 4988
_refine_ls_number_restraints 0
_refine_ls_restrained_S_all 1.156
_refine_ls_R_factor_all 0.0826
_refine_ls_R_factor_gt 0.0685
_refine_ls_shift/su_max 0.000
_refine_ls_shift/su_mean 0.000
_refine_ls_structure_factor_coef Fsqd
_refine_ls_weighting_details 'calc w=1/[\s^2^(Fo^2^)+(0.0350P)^2^+0.7601P] where P=(Fo^2^+2Fc^2^)/3'
_refine_ls_weighting_scheme calc
_refine_ls_wR_factor_gt 0.1302
_refine_ls_wR_factor_ref 0.1372
_reflns_number_gt 4253
_reflns_number_total 4988
_reflns_threshold_expression I>2\s(I)
_cod_data_source_file go2055.cif
_cod_data_source_block I
_cod_database_code 2235008
_cod_database_fobs_code 2235008

loop_
_symmetry_equiv_pos_as_xyz
'x, y, z'
'-x, -y, -z'

loop_
_atom_site_type_symbol
_atom_site_label
_atom_site_fract_x
_atom_site_fract_y
_atom_site_fract_z
_atom_site_U_iso_or_equiv
_atom_site_adp_type
_atom_site_calc_flag
_atom_site_refinement_flags
_atom_site_occupancy
_atom_site_symmetry_multiplicity
O O1 1.1312(3) 0.04027(16) 0.33047(7) 0.0397(4) Uani d . 1 1
O O2 0.1540(3) 0.43323(16) 0.23137(8) 0.0427(4) Uani d . 1 1
N N1 1.5601(4) 0.2248(2) 0.46452(11) 0.0507(6) Uani d . 1 1
N N2 -0.4528(4) 0.5560(2) 0.38411(11) 0.0528(6) Uani d . 1 1
C C1 0.6971(4) 0.0684(2) 0.14537(10) 0.0306(5) Uani d . 1 1
C C2 0.5655(4) 0.2053(2) 0.14847(10) 0.0292(5) Uani d . 1 1
C C3 0.4135(4) 0.2482(2) 0.19451(10) 0.0314(5) Uani d . 1 1
H H3 0.3835 0.1900 0.2288 0.038 Uiso calc R 1 1
C C4 0.3069(4) 0.3778(2) 0.18911(11) 0.0336(5) Uani d . 1 1
C C5 0.3525(4) 0.4625(2) 0.13868(11) 0.0395(6) Uani d . 1 1
H H5 0.2780 0.5511 0.1353 0.047 Uiso calc R 1 1
C C6 0.5050(4) 0.4188(2) 0.09374(11) 0.0381(6) Uani d . 1 1
H H6 0.5361 0.4771 0.0596 0.046 Uiso calc R 1 1
C C7 0.6129(4) 0.2894(2) 0.09859(10) 0.0313(5) Uani d . 1 1
C C8 0.7834(4) 0.2204(2) 0.05474(11) 0.0351(6) Uani d . 1 1
C C9 0.8772(4) 0.0906(2) 0.09442(11) 0.0386(6) Uani d . 1 1
H H9A 1.0229 0.0928 0.1128 0.046 Uiso calc R 1 1
H H9B 0.9059 0.0194 0.0691 0.046 Uiso calc R 1 1
C C10 0.8030(4) 0.0020(2) 0.20557(10) 0.0286(5) Uani d . 1 1
C C11 0.9276(4) 0.0530(2) 0.24253(10) 0.0313(5) Uani d . 1 1
H H11 0.9555 0.1370 0.2312 0.038 Uiso calc R 1 1
C C12 1.0119(4) -0.0205(2) 0.29660(10) 0.0318(5) Uani d . 1 1
C C13 0.9705(4) -0.1428(2) 0.31379(10) 0.0345(6) Uani d . 1 1
H H13 1.0265 -0.1919 0.3512 0.041 Uiso calc R 1 1
C C14 0.8451(4) -0.1929(2) 0.27528(11) 0.0350(5) Uani d . 1 1
H H14 0.8170 -0.2770 0.2864 0.042 Uiso calc R 1 1
C C15 0.7615(4) -0.1208(2) 0.22100(10) 0.0291(5) Uani d . 1 1
C C16 0.6323(4) -0.1574(2) 0.17100(11) 0.0315(5) Uani d . 1 1
C C17 0.5423(4) -0.0241(2) 0.13356(11) 0.0373(6) Uani d . 1 1
H H17A 0.3828 0.0110 0.1460 0.045 Uiso calc R 1 1
H H17B 0.5455 -0.0327 0.0896 0.045 Uiso calc R 1 1
C C18 0.6609(4) 0.2012(3) -0.00128(11) 0.0429(6) Uani d . 1 1
H H18A 0.5397 0.1550 0.0119 0.064 Uiso calc R 1 1
H H18B 0.7705 0.1510 -0.0277 0.064 Uiso calc R 1 1
H H18C 0.5941 0.2855 -0.0239 0.064 Uiso calc R 1 1
C C19 0.9733(4) 0.2922(3) 0.03409(13) 0.0521(7) Uani d . 1 1
H H19A 0.9085 0.3739 0.0091 0.078 Uiso calc R 1 1
H H19B 1.0881 0.2390 0.0100 0.078 Uiso calc R 1 1
H H19C 1.0449 0.3095 0.0699 0.078 Uiso calc R 1 1
C C20 0.4349(4) -0.2201(3) 0.19443(13) 0.0433(6) Uani d . 1 1
H H20A 0.4950 -0.3051 0.2172 0.065 Uiso calc R 1 1
H H20B 0.3473 -0.2297 0.1599 0.065 Uiso calc R 1 1
H H20C 0.3354 -0.1656 0.2213 0.065 Uiso calc R 1 1
C C21 0.7993(4) -0.2496(2) 0.13409(12) 0.0405(6) Uani d . 1 1
H H21A 0.9238 -0.2087 0.1176 0.061 Uiso calc R 1 1
H H21B 0.7186 -0.2695 0.1005 0.061 Uiso calc R 1 1
H H21C 0.8619 -0.3295 0.1607 0.061 Uiso calc R 1 1
C C22 0.1231(4) 0.3548(2) 0.28763(12) 0.0405(6) Uani d . 1 1
H H22A 0.2627 0.3366 0.3122 0.049 Uiso calc R 1 1
H H22B 0.0926 0.2717 0.2796 0.049 Uiso calc R 1 1
C C23 -0.0741(4) 0.4264(2) 0.32137(11) 0.0361(6) Uani d . 1 1
C C24 -0.0538(5) 0.4563(2) 0.37921(12) 0.0445(6) Uani d . 1 1
H H24 0.0898 0.4334 0.3986 0.053 Uiso calc R 1 1
C C25 -0.2440(5) 0.5196(3) 0.40854(13) 0.0533(8) Uani d . 1 1
H H25 -0.2268 0.5388 0.4484 0.064 Uiso calc R 1 1
C C26 -0.4693(5) 0.5269(3) 0.32831(13) 0.0479(7) Uani d . 1 1
H H26 -0.6144 0.5520 0.3098 0.057 Uiso calc R 1 1
C C27 -0.2893(4) 0.4629(2) 0.29563(12) 0.0410(6) Uani d . 1 1
H H27 -0.3119 0.4439 0.2561 0.049 Uiso calc R 1 1
C C28 1.2225(4) -0.0277(2) 0.38685(11) 0.0400(6) Uani d . 1 1
H H28A 1.3343 -0.1076 0.3800 0.048 Uiso calc R 1 1
H H28B 1.0993 -0.0513 0.4144 0.048 Uiso calc R 1 1
C C29 1.3368(4) 0.0620(2) 0.41402(10) 0.0336(5) Uani d . 1 1
C C30 1.2521(4) 0.1158(2) 0.46561(11) 0.0388(6) Uani d . 1 1
H H30 1.1150 0.0987 0.4847 0.047 Uiso calc R 1 1
C C31 1.3682(5) 0.1949(3) 0.48926(12) 0.0473(7) Uani d . 1 1
H H31 1.3082 0.2300 0.5252 0.057 Uiso calc R 1 1
C C32 1.6353(4) 0.1750(3) 0.41367(13) 0.0463(7) Uani d . 1 1
H H32 1.7691 0.1965 0.3944 0.056 Uiso calc R 1 1
C C33 1.5327(4) 0.0949(3) 0.38721(11) 0.0404(6) Uani d . 1 1
H H33 1.5951 0.0623 0.3509 0.048 Uiso calc R 1 1
O O3 -0.8355(3) 0.67390(19) 0.45596(8) 0.0520(5) Uani d . 1 1
H H3A -0.7253 0.6347 0.4324 0.078 Uiso d R 1 1
H H3B -0.7606 0.7035 0.4826 0.078 Uiso d R 1 1

loop_
_atom_site_aniso_label
_atom_site_aniso_U_11
_atom_site_aniso_U_22
_atom_site_aniso_U_33
_atom_site_aniso_U_12
_atom_site_aniso_U_13
_atom_site_aniso_U_23
O1 0.0548(11) 0.0366(10) 0.0309(9) -0.0167(8) -0.0149(8) -0.0001(7)
O2 0.0518(11) 0.0325(10) 0.0368(10) 0.0030(8) 0.0097(8) -0.0040(8)
N1 0.0622(15) 0.0435(14) 0.0499(15) -0.0175(11) -0.0158(12) -0.0026(11)
N2 0.0571(15) 0.0490(15) 0.0481(15) -0.0058(12) 0.0146(12) -0.0065(11)
C1 0.0310(12) 0.0293(12) 0.0299(12) -0.0006(9) -0.0058(10) -0.0058(10)
C2 0.0268(11) 0.0292(12) 0.0311(12) -0.0030(9) -0.0053(9) -0.0060(10)
C3 0.0330(12) 0.0294(12) 0.0307(13) -0.0053(10) -0.0019(10) -0.0024(10)
C4 0.0308(12) 0.0335(13) 0.0355(13) -0.0022(10) 0.0014(10) -0.0092(10)
C5 0.0460(15) 0.0266(13) 0.0422(15) -0.0014(11) -0.0023(12) -0.0015(11)
C6 0.0452(14) 0.0313(13) 0.0353(14) -0.0066(11) 0.0014(11) 0.0003(11)
C7 0.0313(12) 0.0330(13) 0.0286(12) -0.0037(10) -0.0051(10) -0.0042(10)
C8 0.0330(13) 0.0406(14) 0.0286(13) -0.0023(10) -0.0023(10) -0.0022(10)
C9 0.0325(13) 0.0450(15) 0.0321(13) 0.0044(11) -0.0018(10) -0.0046(11)
C10 0.0261(11) 0.0300(12) 0.0269(12) 0.0005(9) -0.0015(9) -0.0042(9)
C11 0.0332(12) 0.0293(12) 0.0315(13) -0.0060(10) -0.0040(10) -0.0044(10)
C12 0.0343(12) 0.0332(13) 0.0294(13) -0.0078(10) -0.0020(10) -0.0085(10)
C13 0.0404(14) 0.0376(14) 0.0238(12) -0.0065(11) -0.0035(10) -0.0004(10)
C14 0.0386(13) 0.0309(13) 0.0359(14) -0.0091(10) -0.0003(11) -0.0035(10)
C15 0.0252(11) 0.0293(12) 0.0316(12) -0.0009(9) 0.0002(9) -0.0080(10)
C16 0.0304(12) 0.0293(13) 0.0350(13) -0.0027(10) -0.0040(10) -0.0092(10)
C17 0.0380(13) 0.0334(14) 0.0405(14) -0.0015(10) -0.0132(11) -0.0109(11)
C18 0.0453(15) 0.0482(16) 0.0295(13) 0.0035(12) -0.0064(11) -0.0058(11)
C19 0.0449(16) 0.065(2) 0.0454(17) -0.0152(14) 0.0060(13) -0.0031(14)
C20 0.0371(14) 0.0431(16) 0.0535(17) -0.0118(11) -0.0017(12) -0.0139(13)
C21 0.0406(14) 0.0403(15) 0.0397(15) -0.0005(11) -0.0045(11) -0.0136(12)
C22 0.0463(15) 0.0314(14) 0.0422(15) -0.0057(11) 0.0005(12) -0.0039(11)
C23 0.0449(14) 0.0287(13) 0.0369(14) -0.0123(11) 0.0015(11) -0.0054(10)
C24 0.0543(16) 0.0398(15) 0.0398(15) -0.0104(12) -0.0047(12) -0.0053(12)
C25 0.078(2) 0.0466(17) 0.0330(15) -0.0080(15) 0.0076(14) -0.0106(13)
C26 0.0449(15) 0.0467(16) 0.0514(17) -0.0113(13) 0.0031(13) -0.0035(13)
C27 0.0460(15) 0.0413(15) 0.0387(15) -0.0145(12) 0.0022(12) -0.0087(12)
C28 0.0528(16) 0.0402(15) 0.0281(13) -0.0147(12) -0.0095(11) 0.0019(11)
C29 0.0383(13) 0.0319(13) 0.0292(13) -0.0058(10) -0.0085(10) 0.0011(10)
C30 0.0358(13) 0.0449(15) 0.0344(14) -0.0066(11) -0.0011(11) -0.0041(11)
C31 0.0596(18) 0.0447(16) 0.0379(15) -0.0071(13) -0.0071(13) -0.0114(12)
C32 0.0420(15) 0.0523(17) 0.0459(16) -0.0182(13) -0.0060(12) 0.0042(13)
C33 0.0430(14) 0.0449(15) 0.0329(14) -0.0086(12) 0.0000(11) -0.0055(11)
O3 0.0498(11) 0.0609(13) 0.0485(12) -0.0123(9) -0.0020(9) -0.0167(10)

loop_
_atom_type_symbol
_atom_type_description
_atom_type_scat_dispersion_real
_atom_type_scat_dispersion_imag
_atom_type_scat_source
C C 0.0033 0.0016 'International Tables Vol C Tables 4.2.6.8 and 6.1.1.4'
H H 0.0000 0.0000 'International Tables Vol C Tables 4.2.6.8 and 6.1.1.4'
N N 0.0061 0.0033 'International Tables Vol C Tables 4.2.6.8 and 6.1.1.4'
O O 0.0106 0.0060 'International Tables Vol C Tables 4.2.6.8 and 6.1.1.4'

loop_
_geom_angle_atom_site_label_1
_geom_angle_atom_site_label_2
_geom_angle_atom_site_label_3
_geom_angle
C12 O1 C28 118.01(18)
C4 O2 C22 117.53(18)
C32 N1 C31 115.9(2)
C26 N2 C25 116.0(2)
C2 C1 C10 113.22(19)
C2 C1 C9 101.17(19)
C10 C1 C9 113.16(18)
C2 C1 C17 113.07(18)
C10 C1 C17 101.16(19)
C9 C1 C17 115.6(2)
C7 C2 C3 121.4(2)
C7 C2 C1 111.9(2)
C3 C2 C1 126.7(2)
C4 C3 C2 118.5(2)
C4 C3 H3 120.8
C2 C3 H3 120.8
O2 C4 C3 124.5(2)
O2 C4 C5 115.1(2)
C3 C4 C5 120.4(2)
C6 C5 C4 120.5(2)
C6 C5 H5 119.8
C4 C5 H5 119.8
C5 C6 C7 119.7(2)
C5 C6 H6 120.1
C7 C6 H6 120.1
C2 C7 C6 119.6(2)
C2 C7 C8 111.7(2)
C6 C7 C8 128.7(2)
C7 C8 C19 112.7(2)
C7 C8 C18 110.23(19)
C19 C8 C18 109.5(2)
C7 C8 C9 101.34(18)
C19 C8 C9 111.4(2)
C18 C8 C9 111.5(2)
C8 C9 C1 108.22(18)
C8 C9 H9A 110.1
C1 C9 H9A 110.1
C8 C9 H9B 110.1
C1 C9 H9B 110.1
H9A C9 H9B 108.4
C11 C10 C15 121.5(2)
C11 C10 C1 126.1(2)
C15 C10 C1 112.4(2)
C10 C11 C12 118.9(2)
C10 C11 H11 120.5
C12 C11 H11 120.5
O1 C12 C13 124.8(2)
O1 C12 C11 114.2(2)
C13 C12 C11 121.0(2)
C12 C13 C14 119.0(2)
C12 C13 H13 120.5
C14 C13 H13 120.5
C15 C14 C13 120.5(2)
C15 C14 H14 119.7
C13 C14 H14 119.7
C14 C15 C10 119.0(2)
C14 C15 C16 129.7(2)
C10 C15 C16 111.2(2)
C20 C16 C15 114.1(2)
C20 C16 C21 109.0(2)
C15 C16 C21 109.26(18)
C20 C16 C17 110.53(19)
C15 C16 C17 101.35(18)
C21 C16 C17 112.5(2)
C16 C17 C1 108.51(18)
C16 C17 H17A 110.0
C1 C17 H17A 110.0
C16 C17 H17B 110.0
C1 C17 H17B 110.0
H17A C17 H17B 108.4
C8 C18 H18A 109.5
C8 C18 H18B 109.5
H18A C18 H18B 109.5
C8 C18 H18C 109.5
H18A C18 H18C 109.5
H18B C18 H18C 109.5
C8 C19 H19A 109.5
C8 C19 H19B 109.5
H19A C19 H19B 109.5
C8 C19 H19C 109.5
H19A C19 H19C 109.5
H19B C19 H19C 109.5
C16 C20 H20A 109.5
C16 C20 H20B 109.5
H20A C20 H20B 109.5
C16 C20 H20C 109.5
H20A C20 H20C 109.5
H20B C20 H20C 109.5
C16 C21 H21A 109.5
C16 C21 H21B 109.5
H21A C21 H21B 109.5
C16 C21 H21C 109.5
H21A C21 H21C 109.5
H21B C21 H21C 109.5
O2 C22 C23 108.06(19)
O2 C22 H22A 110.1
C23 C22 H22A 110.1
O2 C22 H22B 110.1
C23 C22 H22B 110.1
H22A C22 H22B 108.4
C24 C23 C27 117.4(2)
C24 C23 C22 122.2(2)
C27 C23 C22 120.4(2)
C25 C24 C23 119.3(3)
C25 C24 H24 120.3
C23 C24 H24 120.3
N2 C25 C24 123.9(3)
N2 C25 H25 118.0
C24 C25 H25 118.0
N2 C26 C27 124.2(3)
N2 C26 H26 117.9
C27 C26 H26 117.9
C26 C27 C23 119.1(3)
C26 C27 H27 120.4
C23 C27 H27 120.4
O1 C28 C29 106.27(19)
O1 C28 H28A 110.5
C29 C28 H28A 110.5
O1 C28 H28B 110.5
C29 C28 H28B 110.5
H28A C28 H28B 108.7
C30 C29 C33 117.3(2)
C30 C29 C28 122.1(2)
C33 C29 C28 120.6(2)
C29 C30 C31 119.4(2)
C29 C30 H30 120.3
C31 C30 H30 120.3
N1 C31 C30 123.8(3)
N1 C31 H31 118.1
C30 C31 H31 118.1
N1 C32 C33 124.4(3)
N1 C32 H32 117.8
C33 C32 H32 117.8
C32 C33 C29 119.2(2)
C32 C33 H33 120.4
C29 C33 H33 120.4
H3A O3 H3B 103.8

loop_
_geom_bond_atom_site_label_1
_geom_bond_atom_site_label_2
_geom_bond_distance
O1 C12 1.378(3)
O1 C28 1.424(3)
O2 C4 1.380(3)
O2 C22 1.431(3)
N1 C32 1.331(3)
N1 C31 1.336(4)
N2 C26 1.330(4)
N2 C25 1.345(4)
C1 C2 1.515(3)
C1 C10 1.519(3)
C1 C9 1.556(3)
C1 C17 1.556(3)
C2 C7 1.385(3)
C2 C3 1.393(3)
C3 C4 1.387(3)
C3 H3 0.9500
C4 C5 1.394(3)
C5 C6 1.379(3)
C5 H5 0.9500
C6 C7 1.388(3)
C6 H6 0.9500
C7 C8 1.520(3)
C8 C19 1.531(3)
C8 C18 1.534(3)
C8 C9 1.545(3)
C9 H9A 0.9900
C9 H9B 0.9900
C10 C11 1.378(3)
C10 C15 1.387(3)
C11 C12 1.389(3)
C11 H11 0.9500
C12 C13 1.387(3)
C13 C14 1.399(3)
C13 H13 0.9500
C14 C15 1.387(3)
C14 H14 0.9500
C15 C16 1.525(3)
C16 C20 1.524(3)
C16 C21 1.536(3)
C16 C17 1.547(3)
C17 H17A 0.9900
C17 H17B 0.9900
C18 H18A 0.9800
C18 H18B 0.9800
C18 H18C 0.9800
C19 H19A 0.9800
C19 H19B 0.9800
C19 H19C 0.9800
C20 H20A 0.9800
C20 H20B 0.9800
C20 H20C 0.9800
C21 H21A 0.9800
C21 H21B 0.9800
C21 H21C 0.9800
C22 C23 1.491(3)
C22 H22A 0.9900
C22 H22B 0.9900
C23 C24 1.381(3)
C23 C27 1.392(4)
C24 C25 1.378(4)
C24 H24 0.9500
C25 H25 0.9500
C26 C27 1.378(4)
C26 H26 0.9500
C27 H27 0.9500
C28 C29 1.502(3)
C28 H28A 0.9900
C28 H28B 0.9900
C29 C30 1.377(3)
C29 C33 1.386(3)
C30 C31 1.379(4)
C30 H30 0.9500
C31 H31 0.9500
C32 C33 1.368(4)
C32 H32 0.9500
C33 H33 0.9500
O3 H3A 0.8906
O3 H3B 0.8904

loop_
_geom_hbond_atom_site_label_D
_geom_hbond_atom_site_label_H
_geom_hbond_atom_site_label_A
_geom_hbond_site_symmetry_A
_geom_hbond_distance_DH
_geom_hbond_distance_HA
_geom_hbond_distance_DA
_geom_hbond_angle_DHA
O3 H3A N2 . 0.89 2.00 2.888(3) 173
O3 H3B N1 2_666 0.89 2.05 2.940(3) 173

loop_
_geom_torsion_atom_site_label_1
_geom_torsion_atom_site_label_2
_geom_torsion_atom_site_label_3
_geom_torsion_atom_site_label_4
_geom_torsion
C10 C1 C2 C7 135.5(2)
C9 C1 C2 C7 14.1(2)
C17 C1 C2 C7 -110.2(2)
C10 C1 C2 C3 -44.3(3)
C9 C1 C2 C3 -165.7(2)
C17 C1 C2 C3 70.0(3)
C7 C2 C3 C4 0.8(3)
C1 C2 C3 C4 -179.4(2)
C22 O2 C4 C3 7.4(3)
C22 O2 C4 C5 -172.1(2)
C2 C3 C4 O2 -179.6(2)
C2 C3 C4 C5 -0.2(3)
O2 C4 C5 C6 179.1(2)
C3 C4 C5 C6 -0.4(4)
C4 C5 C6 C7 0.4(4)
C3 C2 C7 C6 -0.8(3)
C1 C2 C7 C6 179.4(2)
C3 C2 C7 C8 179.9(2)
C1 C2 C7 C8 0.1(3)
C5 C6 C7 C2 0.2(4)
C5 C6 C7 C8 179.4(2)
C2 C7 C8 C19 -133.6(2)
C6 C7 C8 C19 47.2(3)
C2 C7 C8 C18 103.8(2)
C6 C7 C8 C18 -75.4(3)
C2 C7 C8 C9 -14.3(3)
C6 C7 C8 C9 166.5(2)
C7 C8 C9 C1 22.9(2)
C19 C8 C9 C1 143.0(2)
C18 C8 C9 C1 -94.3(2)
C2 C1 C9 C8 -22.9(2)
C10 C1 C9 C8 -144.3(2)
C17 C1 C9 C8 99.6(2)
C2 C1 C10 C11 -47.6(3)
C9 C1 C10 C11 66.8(3)
C17 C1 C10 C11 -168.9(2)
C2 C1 C10 C15 132.4(2)
C9 C1 C10 C15 -113.2(2)
C17 C1 C10 C15 11.2(2)
C15 C10 C11 C12 -0.4(3)
C1 C10 C11 C12 179.6(2)
C28 O1 C12 C13 1.1(3)
C28 O1 C12 C11 179.6(2)
C10 C11 C12 O1 -179.12(19)
C10 C11 C12 C13 -0.6(3)
O1 C12 C13 C14 179.5(2)
C11 C12 C13 C14 1.1(3)
C12 C13 C14 C15 -0.6(3)
C13 C14 C15 C10 -0.3(3)
C13 C14 C15 C16 176.7(2)
C11 C10 C15 C14 0.9(3)
C1 C10 C15 C14 -179.16(19)
C11 C10 C15 C16 -176.65(19)
C1 C10 C15 C16 3.3(3)
C14 C15 C16 C20 47.7(3)
C10 C15 C16 C20 -135.1(2)
C14 C15 C16 C21 -74.5(3)
C10 C15 C16 C21 102.7(2)
C14 C15 C16 C17 166.5(2)
C10 C15 C16 C17 -16.3(2)
C20 C16 C17 C1 144.4(2)
C15 C16 C17 C1 23.1(2)
C21 C16 C17 C1 -93.5(2)
C2 C1 C17 C16 -142.7(2)
C10 C1 C17 C16 -21.3(2)
C9 C1 C17 C16 101.4(2)
C4 O2 C22 C23 -170.9(2)
O2 C22 C23 C24 -122.1(3)
O2 C22 C23 C27 59.6(3)
C27 C23 C24 C25 0.1(4)
C22 C23 C24 C25 -178.3(2)
C26 N2 C25 C24 0.1(4)
C23 C24 C25 N2 -0.4(4)
C25 N2 C26 C27 0.5(4)
N2 C26 C27 C23 -0.8(4)
C24 C23 C27 C26 0.5(4)
C22 C23 C27 C26 178.9(2)
C12 O1 C28 C29 -178.67(19)
O1 C28 C29 C30 111.0(2)
O1 C28 C29 C33 -68.3(3)
C33 C29 C30 C31 -2.3(3)
C28 C29 C30 C31 178.3(2)
C32 N1 C31 C30 1.1(4)
C29 C30 C31 N1 0.9(4)
C31 N1 C32 C33 -1.7(4)
N1 C32 C33 C29 0.2(4)
C30 C29 C33 C32 1.8(4)
C28 C29 C33 C32 -178.8(2)
